data_4038317
loop_
_publ_author_name
'Chen, Dianpeng'
'Yang, Min'
'Li, Jianming'
'Cui, Peiying'
'Su, Lei'
'Shan, Yingying'
'You, Jinmao'
'Rojsitthisak, Pornchai'
'Liu, Jin-Biao'
'Qiu, Guanyinsheng'

_publ_section_title
;
 Palladium-Catalyzed Cycloaddition of Alkynylimines, Double Isocyanides,
 and H2O/KOAc.
;
_journal_name_full 'The Journal of organic chemistry'
_journal_paper_doi 10.1021/acs.joc.0c00323
_journal_year 2020
_chemical_formula_sum 'C33 H37 N3 O2'
_chemical_formula_weight 507.66
_space_group_IT_number 14
_space_group_name_Hall '-P 2ybc'
_space_group_name_H-M_alt 'P 1 21/c 1'
_symmetry_cell_setting monoclinic
_symmetry_space_group_name_H-M 'P 1 21/c 1'
_atom_sites_solution_hydrogens geom
_atom_sites_solution_primary direct
_atom_sites_solution_secondary difmap
_audit_creation_method SHELXL-97
_cell_angle_alpha 90.00
_cell_angle_beta 95.914(5)
_cell_angle_gamma 90.00
_cell_formula_units_Z 4
_cell_length_a 11.5651(6)
_cell_length_b 20.5701(11)
_cell_length_c 12.4399(7)
_cell_measurement_reflns_used 3486
_cell_measurement_temperature 295(2)
_cell_measurement_theta_max 27.22
_cell_measurement_theta_min 2.23
_cell_volume 2943.6(3)
_computing_structure_refinement 'SHELXL-97 (Sheldrick, 1997)'
_diffrn_ambient_temperature 295(2)
_diffrn_measured_fraction_theta_full 0.999
_diffrn_measured_fraction_theta_max 0.999
_diffrn_measurement_device_type 'Bruker Apex'
_diffrn_measurement_method '\f and \w scans'
_diffrn_radiation_monochromator graphite
_diffrn_radiation_source 'fine-focus sealed tube'
_diffrn_radiation_type MoK\a
_diffrn_radiation_wavelength 0.71073
_diffrn_reflns_av_R_equivalents 0.0212
_diffrn_reflns_av_sigmaI/netI 0.0308
_diffrn_reflns_limit_h_max 11
_diffrn_reflns_limit_h_min -14
_diffrn_reflns_limit_k_max 22
_diffrn_reflns_limit_k_min -25
_diffrn_reflns_limit_l_max 13
_diffrn_reflns_limit_l_min -15
_diffrn_reflns_number 13830
_diffrn_reflns_theta_full 26.00
_diffrn_reflns_theta_max 26.00
_diffrn_reflns_theta_min 3.03
_exptl_absorpt_coefficient_mu 0.072
_exptl_absorpt_correction_T_max 0.9802
_exptl_absorpt_correction_T_min 0.9747
_exptl_absorpt_correction_type multi-scan
_exptl_absorpt_process_details SADABS
_exptl_crystal_colour colorless
_exptl_crystal_density_diffrn 1.145
_exptl_crystal_density_method 'not measured'
_exptl_crystal_description block
_exptl_crystal_F_000 1088
_exptl_crystal_size_max 0.36
_exptl_crystal_size_mid 0.30
_exptl_crystal_size_min 0.28
_refine_diff_density_max 0.430
_refine_diff_density_min -0.290
_refine_diff_density_rms 0.040
_refine_ls_extinction_method none
_refine_ls_goodness_of_fit_ref 1.033
_refine_ls_hydrogen_treatment constr
_refine_ls_matrix_type full
_refine_ls_number_parameters 347
_refine_ls_number_reflns 5776
_refine_ls_number_restraints 7
_refine_ls_restrained_S_all 1.062
_refine_ls_R_factor_all 0.0894
_refine_ls_R_factor_gt 0.0579
_refine_ls_shift/su_max 0.001
_refine_ls_shift/su_mean 0.000
_refine_ls_structure_factor_coef Fsqd
_refine_ls_weighting_details 'calc w=1/[\s^2^(Fo^2^)+(0.0686P)^2^+1.3528P] where P=(Fo^2^+2Fc^2^)/3'
_refine_ls_weighting_scheme calc
_refine_ls_wR_factor_gt 0.1475
_refine_ls_wR_factor_ref 0.1681
_reflns_number_gt 3931
_reflns_number_total 5776
_reflns_threshold_expression >2sigma(I)
_cod_data_source_file jo0c00323_si_003.cif
_cod_data_source_block 12
_cod_original_sg_symbol_H-M P21/c
_cod_database_code 4038317

loop_
_symmetry_equiv_pos_as_xyz
'x, y, z'
'-x, y+1/2, -z+1/2'
'-x, -y, -z'
'x, -y-1/2, z-1/2'

loop_
_atom_site_label
_atom_site_type_symbol
_atom_site_fract_x
_atom_site_fract_y
_atom_site_fract_z
_atom_site_U_iso_or_equiv
_atom_site_adp_type
_atom_site_occupancy
_atom_site_symmetry_multiplicity
_atom_site_calc_flag
_atom_site_refinement_flags
_atom_site_disorder_assembly
_atom_site_disorder_group
C1 C 0.45523(17) 0.43181(10) 0.74221(17) 0.0395(5) Uani 1 1 d . . .
H1 H 0.4401 0.4467 0.8099 0.047 Uiso 1 1 calc R . .
C2 C 0.56222(17) 0.43079(10) 0.70368(16) 0.0381(5) Uani 1 1 d . . .
C3 C 0.54768(18) 0.40270(10) 0.59777(16) 0.0376(5) Uani 1 1 d . . .
C4 C 0.43249(18) 0.38805(10) 0.57617(16) 0.0379(5) Uani 1 1 d . . .
C5 C 0.3518(2) 0.28768(12) 0.4793(2) 0.0575(6) Uani 1 1 d U . .
C6 C 0.4397(4) 0.2565(2) 0.4198(5) 0.159(2) Uani 1 1 d . . .
H6A H 0.5110 0.2806 0.4306 0.239 Uiso 1 1 calc R . .
H6B H 0.4129 0.2555 0.3442 0.239 Uiso 1 1 calc R . .
H6C H 0.4527 0.2129 0.4457 0.239 Uiso 1 1 calc R . .
C7 C 0.2329(4) 0.2779(2) 0.4190(5) 0.164(2) Uani 1 1 d . . .
H7A H 0.1746 0.2832 0.4679 0.246 Uiso 1 1 calc R . .
H7B H 0.2277 0.2349 0.3889 0.246 Uiso 1 1 calc R . .
H7C H 0.2208 0.3093 0.3619 0.246 Uiso 1 1 calc R . .
C8 C 0.3467(5) 0.26010(19) 0.5874(3) 0.149(2) Uani 1 1 d U . .
H8A H 0.4242 0.2552 0.6224 0.223 Uiso 1 1 calc R . .
H8B H 0.3093 0.2184 0.5812 0.223 Uiso 1 1 calc R . .
H8C H 0.3034 0.2887 0.6292 0.223 Uiso 1 1 calc R . .
C9 C 0.25223(18) 0.40671(10) 0.67434(18) 0.0415(5) Uani 1 1 d . . .
C10 C 0.1737(2) 0.42266(13) 0.5864(2) 0.0565(6) Uani 1 1 d . . .
H10 H 0.1996 0.4339 0.5205 0.068 Uiso 1 1 calc R . .
C11 C 0.0559(2) 0.42154(14) 0.5987(3) 0.0682(8) Uani 1 1 d . . .
H11 H 0.0024 0.4312 0.5399 0.082 Uiso 1 1 calc R . .
C12 C 0.0172(2) 0.40654(15) 0.6958(3) 0.0720(8) Uani 1 1 d . . .
H12 H -0.0621 0.4059 0.7028 0.086 Uiso 1 1 calc R . .
C13 C 0.0961(2) 0.39237(15) 0.7832(3) 0.0677(8) Uani 1 1 d . . .
H13 H 0.0701 0.3830 0.8498 0.081 Uiso 1 1 calc R . .
C14 C 0.2142(2) 0.39196(12) 0.7724(2) 0.0510(6) Uani 1 1 d . . .
H14 H 0.2673 0.3818 0.8312 0.061 Uiso 1 1 calc R . .
C15 C 0.66767(18) 0.45886(12) 0.75642(18) 0.0453(5) Uani 1 1 d . . .
C16 C 0.7239(2) 0.43107(14) 0.9520(2) 0.0588(7) Uani 1 1 d . . .
C17 C 0.7313(3) 0.36384(16) 0.9017(3) 0.0915(10) Uani 1 1 d . . .
H17A H 0.6546 0.3492 0.8760 0.137 Uiso 1 1 calc R . .
H17B H 0.7658 0.3340 0.9551 0.137 Uiso 1 1 calc R . .
H17C H 0.7781 0.3660 0.8424 0.137 Uiso 1 1 calc R . .
C18 C 0.8462(3) 0.4555(2) 0.9876(3) 0.1041(13) Uani 1 1 d . . .
H18A H 0.8885 0.4601 0.9256 0.156 Uiso 1 1 calc R . .
H18B H 0.8854 0.4249 1.0371 0.156 Uiso 1 1 calc R . .
H18C H 0.8417 0.4969 1.0227 0.156 Uiso 1 1 calc R . .
C19 C 0.6504(4) 0.4257(2) 1.0459(3) 0.1094(14) Uani 1 1 d . . .
H19A H 0.6490 0.4669 1.0820 0.164 Uiso 1 1 calc R . .
H19B H 0.6832 0.3934 1.0958 0.164 Uiso 1 1 calc R . .
H19C H 0.5726 0.4134 1.0194 0.164 Uiso 1 1 calc R . .
C20 C 0.6480(2) 0.54097(13) 0.8923(2) 0.0564(6) Uani 1 1 d . . .
C21 C 0.6067(3) 0.58438(13) 0.7995(2) 0.0703(8) Uani 1 1 d . . .
H21A H 0.5662 0.6209 0.8257 0.105 Uiso 1 1 calc R . .
H21B H 0.5553 0.5606 0.7484 0.105 Uiso 1 1 calc R . .
H21C H 0.6723 0.5995 0.7651 0.105 Uiso 1 1 calc R . .
C22 C 0.63790(18) 0.38993(10) 0.52455(16) 0.0381(5) Uani 1 1 d . . .
C23 C 0.7165(2) 0.33896(12) 0.54200(19) 0.0503(6) Uani 1 1 d . . .
H23 H 0.7138 0.3125 0.6023 0.060 Uiso 1 1 calc R . .
C24 C 0.7983(2) 0.32693(12) 0.47155(19) 0.0508(6) Uani 1 1 d . . .
H24 H 0.8492 0.2922 0.4848 0.061 Uiso 1 1 calc R . .
C25 C 0.80645(19) 0.36551(10) 0.38123(17) 0.0416(5) Uani 1 1 d . . .
C26 C 0.7282(2) 0.41678(11) 0.36425(18) 0.0497(6) Uani 1 1 d . . .
H26 H 0.7317 0.4437 0.3046 0.060 Uiso 1 1 calc R . .
C27 C 0.6455(2) 0.42842(11) 0.43433(18) 0.0461(5) Uani 1 1 d . . .
H27 H 0.5938 0.4628 0.4207 0.055 Uiso 1 1 calc R . .
C28 C 0.89643(19) 0.35442(11) 0.30629(18) 0.0455(5) Uani 1 1 d . . .
C29 C 0.9155(2) 0.29365(14) 0.2631(2) 0.0651(7) Uani 1 1 d . . .
H29 H 0.8722 0.2582 0.2824 0.078 Uiso 1 1 calc R . .
C30 C 0.9982(3) 0.28516(18) 0.1917(3) 0.0801(9) Uani 1 1 d . . .
H30 H 1.0088 0.2443 0.1621 0.096 Uiso 1 1 calc R . .
C31 C 1.0644(3) 0.3364(2) 0.1643(2) 0.0788(9) Uani 1 1 d . . .
H31 H 1.1200 0.3305 0.1161 0.095 Uiso 1 1 calc R . .
C32 C 1.0488(2) 0.39639(17) 0.2079(2) 0.0704(8) Uani 1 1 d . . .
H32 H 1.0949 0.4311 0.1904 0.085 Uiso 1 1 calc R . .
C33 C 0.9654(2) 0.40552(13) 0.2773(2) 0.0571(6) Uani 1 1 d . . .
H33 H 0.9549 0.4467 0.3055 0.069 Uiso 1 1 calc R . .
N1 N 0.37495(14) 0.40736(8) 0.66492(13) 0.0381(4) Uani 1 1 d . . .
N2 N 0.37085(17) 0.35950(9) 0.48575(14) 0.0473(5) Uani 1 1 d . . .
H2A H 0.4082 0.3705 0.4284 0.057 Uiso 1 1 d R . .
N3 N 0.66598(15) 0.47703(9) 0.86912(14) 0.0441(5) Uani 1 1 d . . .
O1 O 0.75482(14) 0.46817(11) 0.71284(15) 0.0753(6) Uani 1 1 d . . .
O2 O 0.6632(2) 0.56307(11) 0.98342(16) 0.0920(7) Uani 1 1 d . . .

loop_
_atom_site_aniso_label
_atom_site_aniso_U_11
_atom_site_aniso_U_22
_atom_site_aniso_U_33
_atom_site_aniso_U_23
_atom_site_aniso_U_13
_atom_site_aniso_U_12
C1 0.0383(11) 0.0450(12) 0.0346(11) -0.0064(9) 0.0005(9) -0.0007(9)
C2 0.0353(11) 0.0435(11) 0.0352(11) -0.0058(9) 0.0018(8) 0.0004(9)
C3 0.0410(12) 0.0377(11) 0.0337(11) -0.0017(9) 0.0020(8) -0.0015(9)
C4 0.0438(12) 0.0377(11) 0.0317(10) -0.0004(9) 0.0008(8) -0.0041(9)
C5 0.0656(16) 0.0459(13) 0.0596(14) -0.0147(11) 0.0003(12) -0.0108(12)
C6 0.136(4) 0.087(3) 0.272(7) -0.078(4) 0.097(4) -0.019(3)
C7 0.112(3) 0.081(3) 0.278(7) -0.046(3) -0.076(4) -0.020(2)
C8 0.292(6) 0.061(2) 0.094(2) 0.020(2) 0.018(3) -0.036(3)
C9 0.0343(11) 0.0408(11) 0.0487(12) -0.0048(10) 0.0012(9) -0.0024(9)
C10 0.0486(14) 0.0613(16) 0.0565(15) -0.0022(12) -0.0095(11) -0.0003(12)
C11 0.0457(15) 0.0680(18) 0.086(2) -0.0122(16) -0.0172(14) 0.0046(13)
C12 0.0373(14) 0.0745(19) 0.104(2) -0.0167(18) 0.0087(15) 0.0011(13)
C13 0.0501(16) 0.0776(19) 0.0788(19) -0.0060(16) 0.0227(14) -0.0005(14)
C14 0.0420(13) 0.0571(14) 0.0545(14) -0.0014(12) 0.0073(10) 0.0014(11)
C15 0.0350(12) 0.0572(14) 0.0437(12) -0.0106(11) 0.0045(9) 0.0004(10)
C16 0.0562(15) 0.0708(17) 0.0483(14) 0.0025(13) -0.0006(11) 0.0147(13)
C17 0.112(3) 0.069(2) 0.093(2) 0.0103(18) 0.007(2) 0.0244(19)
C18 0.068(2) 0.126(3) 0.108(3) 0.002(2) -0.0398(19) 0.018(2)
C19 0.130(3) 0.139(3) 0.065(2) 0.028(2) 0.037(2) 0.040(3)
C20 0.0486(14) 0.0632(16) 0.0552(15) -0.0167(13) -0.0051(11) 0.0033(12)
C21 0.077(2) 0.0562(16) 0.0761(19) -0.0023(14) -0.0015(15) 0.0034(14)
C22 0.0408(12) 0.0396(11) 0.0335(10) -0.0046(9) 0.0021(8) -0.0042(9)
C23 0.0559(14) 0.0519(14) 0.0439(13) 0.0112(11) 0.0090(11) 0.0062(11)
C24 0.0541(14) 0.0461(13) 0.0530(14) 0.0054(11) 0.0086(11) 0.0117(11)
C25 0.0451(12) 0.0414(12) 0.0382(11) -0.0057(9) 0.0037(9) -0.0022(10)
C26 0.0634(15) 0.0484(13) 0.0389(12) 0.0071(10) 0.0119(11) 0.0085(11)
C27 0.0529(14) 0.0428(12) 0.0433(12) 0.0031(10) 0.0091(10) 0.0106(10)
C28 0.0448(13) 0.0519(13) 0.0397(12) -0.0057(10) 0.0036(9) 0.0037(11)
C29 0.0663(17) 0.0603(16) 0.0708(18) -0.0162(14) 0.0170(14) 0.0022(14)
C30 0.083(2) 0.085(2) 0.075(2) -0.0238(17) 0.0185(17) 0.0240(18)
C31 0.0656(19) 0.112(3) 0.0620(18) 0.0030(18) 0.0228(14) 0.0239(19)
C32 0.0582(17) 0.090(2) 0.0659(18) 0.0144(16) 0.0193(14) 0.0044(15)
C33 0.0579(15) 0.0595(15) 0.0555(15) 0.0008(12) 0.0128(12) 0.0012(12)
N1 0.0353(9) 0.0431(10) 0.0353(9) -0.0026(8) 0.0016(7) -0.0026(8)
N2 0.0598(12) 0.0486(11) 0.0322(9) -0.0026(8) -0.0013(8) -0.0138(9)
N3 0.0359(10) 0.0564(12) 0.0387(10) -0.0112(9) -0.0025(7) 0.0026(8)
O1 0.0431(10) 0.1226(18) 0.0622(12) -0.0312(11) 0.0150(8) -0.0202(11)
O2 0.1140(18) 0.0907(15) 0.0649(13) -0.0415(12) -0.0207(12) 0.0217(13)

loop_
_atom_type_symbol
_atom_type_description
_atom_type_scat_dispersion_real
_atom_type_scat_dispersion_imag
_atom_type_scat_source
C C 0.0033 0.0016 'International Tables Vol C Tables 4.2.6.8 and 6.1.1.4'
H H 0.0000 0.0000 'International Tables Vol C Tables 4.2.6.8 and 6.1.1.4'
N N 0.0061 0.0033 'International Tables Vol C Tables 4.2.6.8 and 6.1.1.4'
O O 0.0106 0.0060 'International Tables Vol C Tables 4.2.6.8 and 6.1.1.4'

loop_
_geom_angle_atom_site_label_1
_geom_angle_atom_site_label_2
_geom_angle_atom_site_label_3
_geom_angle
_geom_angle_site_symmetry_1
_geom_angle_site_symmetry_3
_geom_angle_publ_flag
N1 C1 C2 108.74(18) . . ?
N1 C1 H1 125.6 . . ?
C2 C1 H1 125.6 . . ?
C1 C2 C3 107.62(17) . . ?
C1 C2 C15 125.78(19) . . ?
C3 C2 C15 126.34(19) . . ?
C4 C3 C2 106.84(18) . . ?
C4 C3 C22 125.18(18) . . ?
C2 C3 C22 127.97(18) . . ?
C3 C4 N2 131.1(2) . . ?
C3 C4 N1 108.35(17) . . ?
N2 C4 N1 120.53(18) . . ?
C6 C5 C8 112.9(4) . . ?
C6 C5 N2 110.8(3) . . ?
C8 C5 N2 110.7(2) . . ?
C6 C5 C7 109.5(4) . . ?
C8 C5 C7 106.4(4) . . ?
N2 C5 C7 106.3(2) . . ?
C5 C6 H6A 109.5 . . ?
C5 C6 H6B 109.5 . . ?
H6A C6 H6B 109.5 . . ?
C5 C6 H6C 109.5 . . ?
H6A C6 H6C 109.5 . . ?
H6B C6 H6C 109.5 . . ?
C5 C7 H7A 109.5 . . ?
C5 C7 H7B 109.5 . . ?
H7A C7 H7B 109.5 . . ?
C5 C7 H7C 109.5 . . ?
H7A C7 H7C 109.5 . . ?
H7B C7 H7C 109.5 . . ?
C5 C8 H8A 109.5 . . ?
C5 C8 H8B 109.5 . . ?
H8A C8 H8B 109.5 . . ?
C5 C8 H8C 109.5 . . ?
H8A C8 H8C 109.5 . . ?
H8B C8 H8C 109.5 . . ?
C14 C9 C10 120.6(2) . . ?
C14 C9 N1 118.99(19) . . ?
C10 C9 N1 120.4(2) . . ?
C11 C10 C9 118.7(3) . . ?
C11 C10 H10 120.7 . . ?
C9 C10 H10 120.7 . . ?
C12 C11 C10 121.1(3) . . ?
C12 C11 H11 119.4 . . ?
C10 C11 H11 119.4 . . ?
C11 C12 C13 119.7(3) . . ?
C11 C12 H12 120.2 . . ?
C13 C12 H12 120.2 . . ?
C12 C13 C14 120.3(3) . . ?
C12 C13 H13 119.9 . . ?
C14 C13 H13 119.9 . . ?
C9 C14 C13 119.6(2) . . ?
C9 C14 H14 120.2 . . ?
C13 C14 H14 120.2 . . ?
O1 C15 C2 124.3(2) . . ?
O1 C15 N3 119.15(19) . . ?
C2 C15 N3 116.52(18) . . ?
N3 C16 C19 109.2(2) . . ?
N3 C16 C18 109.1(2) . . ?
C19 C16 C18 112.1(3) . . ?
N3 C16 C17 109.2(2) . . ?
C19 C16 C17 108.0(3) . . ?
C18 C16 C17 109.2(3) . . ?
C16 C17 H17A 109.5 . . ?
C16 C17 H17B 109.5 . . ?
H17A C17 H17B 109.5 . . ?
C16 C17 H17C 109.5 . . ?
H17A C17 H17C 109.5 . . ?
H17B C17 H17C 109.5 . . ?
C16 C18 H18A 109.5 . . ?
C16 C18 H18B 109.5 . . ?
H18A C18 H18B 109.5 . . ?
C16 C18 H18C 109.5 . . ?
H18A C18 H18C 109.5 . . ?
H18B C18 H18C 109.5 . . ?
C16 C19 H19A 109.5 . . ?
C16 C19 H19B 109.5 . . ?
H19A C19 H19B 109.5 . . ?
C16 C19 H19C 109.5 . . ?
H19A C19 H19C 109.5 . . ?
H19B C19 H19C 109.5 . . ?
O2 C20 N3 123.0(3) . . ?
O2 C20 C21 119.9(3) . . ?
N3 C20 C21 117.0(2) . . ?
C20 C21 H21A 109.5 . . ?
C20 C21 H21B 109.5 . . ?
H21A C21 H21B 109.5 . . ?
C20 C21 H21C 109.5 . . ?
H21A C21 H21C 109.5 . . ?
H21B C21 H21C 109.5 . . ?
C27 C22 C23 117.6(2) . . ?
C27 C22 C3 120.41(19) . . ?
C23 C22 C3 121.99(19) . . ?
C24 C23 C22 121.2(2) . . ?
C24 C23 H23 119.4 . . ?
C22 C23 H23 119.4 . . ?
C23 C24 C25 121.4(2) . . ?
C23 C24 H24 119.3 . . ?
C25 C24 H24 119.3 . . ?
C24 C25 C26 117.3(2) . . ?
C24 C25 C28 122.1(2) . . ?
C26 C25 C28 120.5(2) . . ?
C27 C26 C25 121.2(2) . . ?
C27 C26 H26 119.4 . . ?
C25 C26 H26 119.4 . . ?
C26 C27 C22 121.3(2) . . ?
C26 C27 H27 119.4 . . ?
C22 C27 H27 119.4 . . ?
C29 C28 C33 117.5(2) . . ?
C29 C28 C25 122.1(2) . . ?
C33 C28 C25 120.3(2) . . ?
C30 C29 C28 120.7(3) . . ?
C30 C29 H29 119.6 . . ?
C28 C29 H29 119.6 . . ?
C31 C30 C29 120.4(3) . . ?
C31 C30 H30 119.8 . . ?
C29 C30 H30 119.8 . . ?
C30 C31 C32 119.8(3) . . ?
C30 C31 H31 120.1 . . ?
C32 C31 H31 120.1 . . ?
C31 C32 C33 120.2(3) . . ?
C31 C32 H32 119.9 . . ?
C33 C32 H32 119.9 . . ?
C32 C33 C28 121.3(3) . . ?
C32 C33 H33 119.3 . . ?
C28 C33 H33 119.3 . . ?
C1 N1 C4 108.40(16) . . ?
C1 N1 C9 123.59(17) . . ?
C4 N1 C9 127.89(17) . . ?
C4 N2 C5 121.23(18) . . ?
C4 N2 H2A 106.6 . . ?
C5 N2 H2A 106.6 . . ?
C20 N3 C15 117.9(2) . . ?
C20 N3 C16 121.80(19) . . ?
C15 N3 C16 116.75(18) . . ?

loop_
_geom_bond_atom_site_label_1
_geom_bond_atom_site_label_2
_geom_bond_distance
_geom_bond_site_symmetry_2
_geom_bond_publ_flag
C1 N1 1.362(3) . ?
C1 C2 1.372(3) . ?
C1 H1 0.9300 . ?
C2 C3 1.433(3) . ?
C2 C15 1.444(3) . ?
C3 C4 1.365(3) . ?
C3 C22 1.478(3) . ?
C4 N2 1.398(3) . ?
C4 N1 1.404(3) . ?
C5 C6 1.465(5) . ?
C5 C8 1.466(4) . ?
C5 N2 1.495(3) . ?
C5 C7 1.511(5) . ?
C6 H6A 0.9600 . ?
C6 H6B 0.9600 . ?
C6 H6C 0.9600 . ?
C7 H7A 0.9600 . ?
C7 H7B 0.9600 . ?
C7 H7C 0.9600 . ?
C8 H8A 0.9600 . ?
C8 H8B 0.9600 . ?
C8 H8C 0.9600 . ?
C9 C14 1.373(3) . ?
C9 C10 1.387(3) . ?
C9 N1 1.436(3) . ?
C10 C11 1.387(4) . ?
C10 H10 0.9300 . ?
C11 C12 1.366(4) . ?
C11 H11 0.9300 . ?
C12 C13 1.377(4) . ?
C12 H12 0.9300 . ?
C13 C14 1.385(3) . ?
C13 H13 0.9300 . ?
C14 H14 0.9300 . ?
C15 O1 1.208(3) . ?
C15 N3 1.453(3) . ?
C16 N3 1.504(3) . ?
C16 C19 1.518(4) . ?
C16 C18 1.523(4) . ?
C16 C17 1.524(4) . ?
C17 H17A 0.9600 . ?
C17 H17B 0.9600 . ?
C17 H17C 0.9600 . ?
C18 H18A 0.9600 . ?
C18 H18B 0.9600 . ?
C18 H18C 0.9600 . ?
C19 H19A 0.9600 . ?
C19 H19B 0.9600 . ?
C19 H19C 0.9600 . ?
C20 O2 1.217(3) . ?
C20 N3 1.367(3) . ?
C20 C21 1.498(4) . ?
C21 H21A 0.9600 . ?
C21 H21B 0.9600 . ?
C21 H21C 0.9600 . ?
C22 C27 1.383(3) . ?
C22 C23 1.390(3) . ?
C23 C24 1.377(3) . ?
C23 H23 0.9300 . ?
C24 C25 1.387(3) . ?
C24 H24 0.9300 . ?
C25 C26 1.392(3) . ?
C25 C28 1.485(3) . ?
C26 C27 1.380(3) . ?
C26 H26 0.9300 . ?
C27 H27 0.9300 . ?
C28 C29 1.387(3) . ?
C28 C33 1.390(3) . ?
C29 C30 1.382(4) . ?
C29 H29 0.9300 . ?
C30 C31 1.366(5) . ?
C30 H30 0.9300 . ?
C31 C32 1.368(5) . ?
C31 H31 0.9300 . ?
C32 C33 1.372(4) . ?
C32 H32 0.9300 . ?
C33 H33 0.9300 . ?
N2 H2A 0.9000 . ?
